data_7208190
loop_
_publ_author_name
'Arhangelskis, Mihails'
'Lloyd, Gareth O.'
'Jones, William'

_publ_section_title
;
 Mechanochemical synthesis of pyrazine:dicarboxylic acid cocrystals and a
 study of dissociation by quantitative phase analysis
;
_journal_issue 16
_journal_name_full CrystEngComm
_journal_page_first 5203
_journal_paper_doi 10.1039/c2ce25121c
_journal_volume 14
_journal_year 2012
_chemical_formula_moiety 'C4 H6 O4, C4 H4 N2'
_chemical_formula_sum 'C8 H10 N2 O4'
_chemical_formula_weight 198.18
_chemical_name_systematic
;
?
;
_space_group_IT_number 14
_symmetry_cell_setting monoclinic
_symmetry_space_group_name_Hall '-P 2yn'
_symmetry_space_group_name_H-M 'P 1 21/n 1'
_atom_sites_solution_hydrogens geom
_atom_sites_solution_primary direct
_atom_sites_solution_secondary difmap
_audit_creation_method SHELXL-97
_cell_angle_alpha 90.00
_cell_angle_beta 103.012(5)
_cell_angle_gamma 90.00
_cell_formula_units_Z 2
_cell_length_a 8.5311(4)
_cell_length_b 5.1286(2)
_cell_length_c 10.2947(5)
_cell_measurement_reflns_used 2378
_cell_measurement_temperature 120
_cell_measurement_theta_max 71.7780
_cell_measurement_theta_min 4.4044
_cell_volume 438.85(4)
_computing_cell_refinement
;
CrysAlisPro, Agilent Technologies,
Version 1.171.34.49 (release 20-01-2011 CrysAlis171 .NET)
(compiled Jan 20 2011,15:58:25)
;
_computing_data_collection
;
CrysAlisPro, Agilent Technologies,
Version 1.171.34.49 (release 20-01-2011 CrysAlis171 .NET)
(compiled Jan 20 2011,15:58:25)
;
_computing_data_reduction
;
CrysAlisPro, Agilent Technologies,
Version 1.171.34.49 (release 20-01-2011 CrysAlis171 .NET)
(compiled Jan 20 2011,15:58:25)
;
_computing_molecular_graphics Xseed
_computing_publication_material Xseed
_computing_structure_refinement 'SHELXL-97 (Sheldrick, 1997)'
_computing_structure_solution 'SHELXS-97 (Sheldrick, 1990)'
_diffrn_ambient_temperature 120
_diffrn_measured_fraction_theta_full 0.993
_diffrn_measured_fraction_theta_max 0.993
_diffrn_measurement_device_type 'Xcalibur, Eos, Gemini ultra'
_diffrn_measurement_method '\w scans'
_diffrn_radiation_monochromator mirror
_diffrn_radiation_source 'Enhance Ultra (Cu) X-ray Source'
_diffrn_radiation_type CuK\a
_diffrn_radiation_wavelength 1.5418
_diffrn_reflns_av_R_equivalents 0.0461
_diffrn_reflns_av_sigmaI/netI 0.0276
_diffrn_reflns_limit_h_max 10
_diffrn_reflns_limit_h_min -8
_diffrn_reflns_limit_k_max 6
_diffrn_reflns_limit_k_min -6
_diffrn_reflns_limit_l_max 9
_diffrn_reflns_limit_l_min -12
_diffrn_reflns_number 2561
_diffrn_reflns_theta_full 71.92
_diffrn_reflns_theta_max 71.92
_diffrn_reflns_theta_min 6.10
_diffrn_standards_number 0
_exptl_absorpt_coefficient_mu 1.043
_exptl_absorpt_correction_T_max 1.00000
_exptl_absorpt_correction_T_min 0.70103
_exptl_absorpt_correction_type multi-scan
_exptl_absorpt_process_details
;
CrysAlisPro, Agilent Technologies,
Version 1.171.34.49 (release 20-01-2011 CrysAlis171 .NET)
(compiled Jan 20 2011,15:58:25)
Empirical absorption correction using spherical harmonics,
implemented in SCALE3 ABSPACK scaling algorithm.
;
_exptl_crystal_colour Colourless
_exptl_crystal_density_diffrn 1.500
_exptl_crystal_density_method 'not measured'
_exptl_crystal_description Plate
_exptl_crystal_F_000 208
_exptl_crystal_size_max 0.4820
_exptl_crystal_size_mid 0.3321
_exptl_crystal_size_min 0.1818
_refine_diff_density_max 0.395
_refine_diff_density_min -0.403
_refine_diff_density_rms 0.088
_refine_ls_extinction_method none
_refine_ls_goodness_of_fit_ref 1.044
_refine_ls_hydrogen_treatment constr
_refine_ls_matrix_type full
_refine_ls_number_parameters 65
_refine_ls_number_reflns 860
_refine_ls_number_restraints 0
_refine_ls_restrained_S_all 1.044
_refine_ls_R_factor_all 0.0529
_refine_ls_R_factor_gt 0.0509
_refine_ls_shift/su_max 0.000
_refine_ls_shift/su_mean 0.000
_refine_ls_structure_factor_coef Fsqd
_refine_ls_weighting_details 'calc w=1/[\s^2^(Fo^2^)+(0.0972P)^2^+0.1414P] where P=(Fo^2^+2Fc^2^)/3'
_refine_ls_weighting_scheme calc
_refine_ls_wR_factor_gt 0.1348
_refine_ls_wR_factor_ref 0.1368
_reflns_number_gt 817
_reflns_number_total 860
_reflns_threshold_expression >2sigma(I)
_cod_data_source_file c2ce25121c.txt
_cod_data_source_block 2
_cod_depositor_comments
;
The following automatic conversions were performed:

'_symmetry_cell_setting' value 'Monoclinic' changed to 'monoclinic'
according to /home/saulius/struct/CIF-dictionaries/cif_core.dic
dictionary named 'cif_core.dic' version 2.4.1 from 2010-06-29.

Automatic conversion script
Id: cif_fix_values 1891 2012-01-12 08:04:46Z andrius 
;
_cod_original_cell_volume 438.85(3)
_cod_original_sg_symbol_H-M P21/n
_cod_database_code 7208190

loop_
_symmetry_equiv_pos_as_xyz
'x, y, z'
'-x+1/2, y+1/2, -z+1/2'
'-x, -y, -z'
'x-1/2, -y-1/2, z-1/2'

loop_
_atom_site_label
_atom_site_type_symbol
_atom_site_fract_x
_atom_site_fract_y
_atom_site_fract_z
_atom_site_U_iso_or_equiv
_atom_site_adp_type
_atom_site_occupancy
_atom_site_symmetry_multiplicity
_atom_site_calc_flag
_atom_site_refinement_flags
O1 O 0.20911(12) 0.54902(19) 0.11897(10) 0.0196(3) Uani 1 1 d .
O2 O 0.17572(12) 0.6910(2) -0.09122(10) 0.0204(3) Uani 1 1 d .
N1 N 0.40608(14) 0.1889(2) 0.04342(12) 0.0179(4) Uani 1 1 d .
C2 C 0.42174(17) 0.1818(3) -0.08266(15) 0.0185(4) Uani 1 1 d .
H2 H 0.3675 0.3082 -0.1441 0.022 Uiso 1 1 calc R
C3 C 0.51556(16) -0.0064(3) -0.12627(14) 0.0177(4) Uani 1 1 d .
H3 H 0.5242 -0.0055 -0.2167 0.021 Uiso 1 1 calc R
C4 C 0.14712(15) 0.7094(3) 0.01821(14) 0.0156(4) Uani 1 1 d .
C5 C 0.03862(16) 0.9124(3) 0.05801(13) 0.0171(4) Uani 1 1 d .
H5A H 0.1021 1.0209 0.1307 0.021 Uiso 1 1 calc R
H5B H -0.0469 0.8241 0.0926 0.021 Uiso 1 1 calc R
H1 H 0.2795 0.4468 0.0921 0.051(7) Uiso 1 1 d R

loop_
_atom_site_aniso_label
_atom_site_aniso_U_11
_atom_site_aniso_U_22
_atom_site_aniso_U_33
_atom_site_aniso_U_23
_atom_site_aniso_U_13
_atom_site_aniso_U_12
O1 0.0197(6) 0.0193(6) 0.0199(6) 0.0030(4) 0.0050(4) 0.0056(4)
O2 0.0197(6) 0.0223(6) 0.0189(6) -0.0007(4) 0.0035(4) 0.0031(4)
N1 0.0142(6) 0.0176(7) 0.0216(7) -0.0013(4) 0.0032(5) -0.0001(4)
C2 0.0157(7) 0.0182(8) 0.0200(8) 0.0011(5) 0.0010(5) 0.0001(5)
C3 0.0147(7) 0.0195(7) 0.0183(7) -0.0003(5) 0.0023(5) -0.0008(5)
C4 0.0114(7) 0.0145(7) 0.0195(7) -0.0009(5) 0.0007(5) -0.0022(5)
C5 0.0161(7) 0.0164(7) 0.0185(7) 0.0000(5) 0.0032(5) 0.0022(5)

loop_
_atom_type_symbol
_atom_type_description
_atom_type_scat_dispersion_real
_atom_type_scat_dispersion_imag
_atom_type_scat_source
C C 0.0181 0.0091 'International Tables Vol C Tables 4.2.6.8 and 6.1.1.4'
H H 0.0000 0.0000 'International Tables Vol C Tables 4.2.6.8 and 6.1.1.4'
N N 0.0311 0.0180 'International Tables Vol C Tables 4.2.6.8 and 6.1.1.4'
O O 0.0492 0.0322 'International Tables Vol C Tables 4.2.6.8 and 6.1.1.4'

loop_
_geom_angle_atom_site_label_1
_geom_angle_atom_site_label_2
_geom_angle_atom_site_label_3
_geom_angle
_geom_angle_site_symmetry_1
_geom_angle_site_symmetry_3
C4 O1 H1 107.4 . .
C2 N1 C3 117.07(12) . 3_655
N1 C2 C3 121.58(14) . .
N1 C2 H2 119.2 . .
C3 C2 H2 119.2 . .
N1 C3 C2 121.35(13) 3_655 .
N1 C3 H3 119.3 3_655 .
C2 C3 H3 119.3 . .
O2 C4 O1 123.22(12) . .
O2 C4 C5 124.85(13) . .
O1 C4 C5 111.93(12) . .
C4 C5 C5 112.21(14) . 3_575
C4 C5 H5A 109.2 . .
C5 C5 H5A 109.2 3_575 .
C4 C5 H5B 109.2 . .
C5 C5 H5B 109.2 3_575 .
H5A C5 H5B 107.9 . .

loop_
_geom_bond_atom_site_label_1
_geom_bond_atom_site_label_2
_geom_bond_distance
_geom_bond_site_symmetry_2
O1 C4 1.3361(17) .
O1 H1 0.8869 .
O2 C4 1.2088(17) .
N1 C2 1.3349(19) .
N1 C3 1.3393(18) 3_655
C2 C3 1.391(2) .
C2 H2 0.9500 .
C3 N1 1.3393(18) 3_655
C3 H3 0.9500 .
C4 C5 1.5098(19) .
C5 C5 1.521(3) 3_575
C5 H5A 0.9900 .
C5 H5B 0.9900 .

loop_
_geom_torsion_atom_site_label_1
_geom_torsion_atom_site_label_2
_geom_torsion_atom_site_label_3
_geom_torsion_atom_site_label_4
_geom_torsion
_geom_torsion_site_symmetry_1
_geom_torsion_site_symmetry_4
C3 N1 C2 C3 -0.1(2) 3_655 .
N1 C2 C3 N1 0.1(2) . 3_655
O2 C4 C5 C5 2.6(2) . 3_575
O1 C4 C5 C5 -177.29(13) . 3_575
